data_8105084
loop_
_publ_author_name
'Li, Ji'
'Wu, Siqi'

_publ_section_title
;
 The crystal structure of
 dichlorido-(tris(2-benzimidazolylmethyl)amine-\k4
 N,N&#x2032;,N&#x2032;&#x2032;,N&#x2032;&#x2032;&#x2032;)chromium(III)
 chloride --- methanol (1/3), CrC27H33Cl3N7O3
;
_journal_issue 2
_journal_name_full 'Zeitschrift f\"ur Kristallographie - New Crystal Structures'
_journal_page_first 285
_journal_page_last 287
_journal_paper_doi 10.1515/ncrs-2019-0607
_journal_volume 235
_journal_year 2020
_chemical_formula_moiety 'C24 H21 Cl2 Cr N7, 3(C H4 O), Cl'
_chemical_formula_sum 'C27 H33 Cl3 Cr N7 O3'
_chemical_formula_weight 661.95
_space_group_crystal_system triclinic
_space_group_IT_number 2
_space_group_name_Hall '-P 1'
_space_group_name_H-M_alt 'P -1'
_atom_sites_solution_hydrogens mixed
_atom_sites_solution_primary direct
_cell_angle_alpha 84.163(2)
_cell_angle_beta 73.602(3)
_cell_angle_gamma 85.524(2)
_cell_formula_units_Z 2
_cell_length_a 9.7862(13)
_cell_length_b 12.4690(17)
_cell_length_c 12.8413(17)
_cell_measurement_reflns_used 5886
_cell_measurement_temperature 100(2)
_cell_measurement_theta_max 31.67
_cell_measurement_theta_min 2.24
_cell_volume 1493.4(3)
_computing_cell_refinement 'SAINT v7.68A (Bruker, 2003) [2]'
_computing_data_collection 'Bruker APEX II'
_computing_data_reduction 'SAINT v7.68A (Bruker, 2003)'
_computing_molecular_graphics 'Diamond (Brandenburg, 2006)[5]'
_computing_publication_material 'Olex2 (Dolomanov et al., 2009)[6]'
_computing_structure_refinement 'ShelXL (Sheldrick, 2015) [3-4]'
_computing_structure_solution 'ShelXS (Sheldrick, 2015) [3-4]'
_diffrn_ambient_temperature 100(2)
_diffrn_detector 'Bruker APEX2 area detector'
_diffrn_detector_area_resol_mean 7.9
_diffrn_detector_type 'CCD area detector'
_diffrn_measured_fraction_theta_full 0.984
_diffrn_measured_fraction_theta_max 0.979
_diffrn_measurement_device 'three-circle diffractometer'
_diffrn_measurement_device_type 'Bruker APEX-II CCD'
_diffrn_measurement_method '\w and \f scans'
_diffrn_radiation_monochromator 'mirror optics'
_diffrn_radiation_probe x-ray
_diffrn_radiation_type MoK\a
_diffrn_radiation_wavelength 0.71073
_diffrn_reflns_av_R_equivalents 0.0359
_diffrn_reflns_av_unetI/netI 0.0566
_diffrn_reflns_Laue_measured_fraction_full 0.984
_diffrn_reflns_Laue_measured_fraction_max 0.979
_diffrn_reflns_limit_h_max 13
_diffrn_reflns_limit_h_min -12
_diffrn_reflns_limit_k_max 16
_diffrn_reflns_limit_k_min -15
_diffrn_reflns_limit_l_max 17
_diffrn_reflns_limit_l_min -17
_diffrn_reflns_number 13443
_diffrn_reflns_point_group_measured_fraction_full 0.984
_diffrn_reflns_point_group_measured_fraction_max 0.979
_diffrn_reflns_theta_full 25.242
_diffrn_reflns_theta_max 28.250
_diffrn_reflns_theta_min 1.644
_diffrn_source 'microfocus sealed X-ray tube'
_diffrn_source_type 'Incoatec I\ms'
_exptl_absorpt_coefficient_mu 0.694
_exptl_absorpt_correction_T_max 0.984
_exptl_absorpt_correction_T_min 0.979
_exptl_absorpt_correction_type multi-scan
_exptl_absorpt_process_details 'SADABS, (Sheldrick, 2008) [7]'
_exptl_crystal_colour green
_exptl_crystal_colour_primary green
_exptl_crystal_density_diffrn 1.472
_exptl_crystal_description block
_exptl_crystal_F_000 686
_exptl_crystal_size_max 0.15
_exptl_crystal_size_mid 0.12
_exptl_crystal_size_min 0.1
_refine_diff_density_max 1.138
_refine_diff_density_min -0.804
_refine_diff_density_rms 0.124
_refine_ls_extinction_coef .
_refine_ls_extinction_method none
_refine_ls_goodness_of_fit_ref 1.035
_refine_ls_hydrogen_treatment mixed
_refine_ls_matrix_type full
_refine_ls_number_parameters 391
_refine_ls_number_reflns 7221
_refine_ls_number_restraints 6
_refine_ls_restrained_S_all 1.037
_refine_ls_R_factor_all 0.0597
_refine_ls_R_factor_gt 0.0472
_refine_ls_shift/su_max 0.001
_refine_ls_shift/su_mean 0.000
_refine_ls_structure_factor_coef Fsqd
_refine_ls_weighting_details 'w=1/[\s^2^(Fo^2^)+(0.0985P)^2^+0.6546P] where P=(Fo^2^+2Fc^2^)/3'
_refine_ls_weighting_scheme calc
_refine_ls_wR_factor_gt 0.1370
_refine_ls_wR_factor_ref 0.1524
_reflns_Friedel_coverage 0.000
_reflns_Friedel_fraction_full .
_reflns_Friedel_fraction_max .
_reflns_number_gt 5873
_reflns_number_total 7221
_reflns_threshold_expression 'I > 2\s(I)'
_cod_data_source_file suppl_ncrs-2019-0607_suppl.cif
_cod_data_source_block i
_cod_database_code 8105084
_shelx_space_group_comment
;
The symmetry employed for this shelxl refinement is uniquely defined
by the following loop, which should always be used as a source of
symmetry information in preference to the above space-group names.
They are only intended as comments.
;
_shelx_estimated_absorpt_t_max 0.934
_shelx_estimated_absorpt_t_min 0.903
_olex2_refinement_description
;
1. Fixed Uiso
 At 1.2 times of:
  All C(H) groups, All C(H,H) groups, All N(H) groups
 At 1.5 times of:
  All C(H,H,H) groups, All C(H,H,H,H,H,H) groups, All O(H) groups
2. Restrained distances
 O1-H1 = O2-H2
 0.84 with sigma of 0.01
 N3-H3 = N5-H5A = N7-H7A
 0.88 with sigma of 0.01
 C27-O3 \\sim C27-O3'
 with sigma of 0.01
3. Uiso/Uaniso restraints and constraints
Uanis(O3) = Uanis(O3')
4. Others
 Sof(H27D)=Sof(H27E)=Sof(H27F)=Sof(O3')=Sof(H3')=1-FVAR(1)
 Sof(H27A)=Sof(H27B)=Sof(H27C)=Sof(O3)=Sof(H3A)=FVAR(1)
5.a Riding coordinates:
 C27(H27A,H27B,H27C,H27D,H27E,H27F), O3(H3A), O3'(H3')
5.b Secondary CH2 refined with riding coordinates:
 C1(H1A,H1B), C9(H9A,H9B), C17(H17A,H17B)
5.c Aromatic/amide H refined with riding coordinates:
 C4(H4), C5(H5), C6(H6), C7(H7), C12(H12), C13(H13), C14(H14), C15(H15),
 C20(H20), C21(H21), C22(H22), C23(H23)
5.d Idealised Me refined as rotating group:
 C25(H25A,H25B,H25C), C26(H26A,H26B,H26C)
;

loop_
_space_group_symop_operation_xyz
'x, y, z'
'-x, -y, -z'

loop_
_atom_site_label
_atom_site_type_symbol
_atom_site_fract_x
_atom_site_fract_y
_atom_site_fract_z
_atom_site_U_iso_or_equiv
_atom_site_adp_type
_atom_site_occupancy
_atom_site_site_symmetry_order
_atom_site_calc_flag
_atom_site_refinement_flags_posn
_atom_site_refinement_flags_adp
_atom_site_refinement_flags_occupancy
_atom_site_disorder_assembly
_atom_site_disorder_group
Cr1 Cr 0.87932(4) 0.24696(3) 0.35537(3) 0.01037(12) Uani 1 1 d . . . . .
C1 C 0.9177(3) 0.14815(18) 0.14170(19) 0.0152(5) Uani 1 1 d . . . . .
H1A H 1.0085 0.1323 0.0862 0.018 Uiso 1 1 calc R . . . .
H1B H 0.8428 0.1072 0.1278 0.018 Uiso 1 1 calc R . . . .
C2 C 0.8787(2) 0.26562(19) 0.13211(18) 0.0127(4) Uani 1 1 d . . . . .
C3 C 0.8258(2) 0.43219(18) 0.17069(18) 0.0126(4) Uani 1 1 d . . . . .
C4 C 0.7961(3) 0.53062(19) 0.2178(2) 0.0159(5) Uani 1 1 d . . . . .
H4 H 0.7916 0.5353 0.2921 0.019 Uiso 1 1 calc R . . . .
C5 C 0.7736(3) 0.6211(2) 0.1513(2) 0.0195(5) Uani 1 1 d . . . . .
H5 H 0.7541 0.6893 0.1807 0.023 Uiso 1 1 calc R . . . .
C6 C 0.7787(3) 0.6146(2) 0.0420(2) 0.0207(5) Uani 1 1 d . . . . .
H6 H 0.7624 0.6786 -0.0007 0.025 Uiso 1 1 calc R . . . .
C7 C 0.8067(3) 0.5180(2) -0.0053(2) 0.0199(5) Uani 1 1 d . . . . .
H7 H 0.8094 0.5135 -0.0793 0.024 Uiso 1 1 calc R . . . .
C8 C 0.8309(3) 0.4276(2) 0.0608(2) 0.0156(5) Uani 1 1 d . . . . .
C9 C 1.0847(2) 0.07642(19) 0.2481(2) 0.0148(5) Uani 1 1 d . . . . .
H9A H 1.1276 0.0364 0.1829 0.018 Uiso 1 1 calc R . . . .
H9B H 1.0890 0.0287 0.3137 0.018 Uiso 1 1 calc R . . . .
C10 C 1.1626(2) 0.17676(18) 0.24190(18) 0.0132(4) Uani 1 1 d . . . . .
C11 C 1.1930(2) 0.34181(19) 0.27076(19) 0.0133(4) Uani 1 1 d . . . . .
C12 C 1.1792(3) 0.44687(19) 0.30174(19) 0.0147(4) Uani 1 1 d . . . . .
H12 H 1.0905 0.4770 0.3428 0.018 Uiso 1 1 calc R . . . .
C13 C 1.3013(3) 0.5055(2) 0.2697(2) 0.0185(5) Uani 1 1 d . . . . .
H13 H 1.2961 0.5770 0.2904 0.022 Uiso 1 1 calc R . . . .
C14 C 1.4323(3) 0.4623(2) 0.2076(2) 0.0209(5) Uani 1 1 d . . . . .
H14 H 1.5126 0.5059 0.1859 0.025 Uiso 1 1 calc R . . . .
C15 C 1.4469(3) 0.3571(2) 0.1772(2) 0.0197(5) Uani 1 1 d . . . . .
H15 H 1.5357 0.3270 0.1364 0.024 Uiso 1 1 calc R . . . .
C16 C 1.3246(3) 0.29844(19) 0.20976(19) 0.0148(5) Uani 1 1 d . . . . .
C17 C 0.8306(2) 0.02783(18) 0.30757(19) 0.0142(4) Uani 1 1 d . . . . .
H17A H 0.8242 -0.0223 0.2543 0.017 Uiso 1 1 calc R . . . .
H17B H 0.8616 -0.0142 0.3674 0.017 Uiso 1 1 calc R . . . .
C18 C 0.6898(3) 0.08606(19) 0.35124(18) 0.0139(4) Uani 1 1 d . . . . .
C19 C 0.5399(2) 0.21641(19) 0.42022(18) 0.0127(4) Uani 1 1 d . . . . .
C20 C 0.4731(3) 0.3126(2) 0.46055(19) 0.0159(5) Uani 1 1 d . . . . .
H20 H 0.5263 0.3721 0.4639 0.019 Uiso 1 1 calc R . . . .
C21 C 0.3258(3) 0.3171(2) 0.4954(2) 0.0189(5) Uani 1 1 d . . . . .
H21 H 0.2767 0.3810 0.5243 0.023 Uiso 1 1 calc R . . . .
C22 C 0.2464(3) 0.2297(2) 0.48932(19) 0.0189(5) Uani 1 1 d . . . . .
H22 H 0.1453 0.2364 0.5138 0.023 Uiso 1 1 calc R . . . .
C23 C 0.3115(3) 0.1343(2) 0.44872(19) 0.0162(5) Uani 1 1 d . . . . .
H23 H 0.2579 0.0753 0.4449 0.019 Uiso 1 1 calc R . . . .
C24 C 0.4607(3) 0.12970(19) 0.41353(18) 0.0140(4) Uani 1 1 d . . . . .
C25 C 0.5900(3) 0.1465(3) 0.9689(2) 0.0290(6) Uani 1 1 d . . . . .
H25A H 0.5302 0.2120 0.9611 0.043 Uiso 1 1 calc GR . . . .
H25B H 0.5717 0.0917 0.9256 0.043 Uiso 1 1 calc GR . . . .
H25C H 0.6907 0.1636 0.9431 0.043 Uiso 1 1 calc GR . . . .
C26 C 0.9777(3) 0.2404(2) 0.7549(2) 0.0297(6) Uani 1 1 d . . . . .
H26A H 0.9376 0.3149 0.7552 0.045 Uiso 1 1 calc GR . . . .
H26B H 0.9301 0.1980 0.7165 0.045 Uiso 1 1 calc GR . . . .
H26C H 1.0801 0.2398 0.7179 0.045 Uiso 1 1 calc GR . . . .
Cl1 Cl 0.82188(6) 0.39065(4) 0.45741(4) 0.01619(14) Uani 1 1 d . . . . .
Cl2 Cl 0.91378(6) 0.13139(5) 0.50164(4) 0.01610(14) Uani 1 1 d . . . . .
Cl3 Cl 0.23008(6) 0.09169(5) 0.92587(5) 0.01804(14) Uani 1 1 d . . . . .
N1 N 0.9336(2) 0.11276(15) 0.25366(15) 0.0117(4) Uani 1 1 d . . . . .
N2 N 0.8550(2) 0.32773(15) 0.21376(16) 0.0127(4) Uani 1 1 d . . . . .
N3 N 0.8637(2) 0.31986(16) 0.03942(16) 0.0151(4) Uani 1 1 d D . . . .
H3 H 0.895(3) 0.294(2) -0.0247(13) 0.018 Uiso 1 1 d DR . . . .
N4 N 1.0931(2) 0.26305(15) 0.29001(16) 0.0123(4) Uani 1 1 d . . . . .
N5 N 1.3009(2) 0.19395(16) 0.19269(16) 0.0148(4) Uani 1 1 d D . . . .
H5A H 1.367(2) 0.1476(19) 0.161(2) 0.018 Uiso 1 1 d DR . . . .
N6 N 0.6845(2) 0.18585(15) 0.38087(15) 0.0129(4) Uani 1 1 d . . . . .
N7 N 0.5594(2) 0.04882(16) 0.36851(16) 0.0145(4) Uani 1 1 d D . . . .
H7A H 0.534(3) -0.0141(13) 0.358(2) 0.017 Uiso 1 1 d DR . . . .
O1 O 0.5572(2) 0.10643(17) 1.08021(17) 0.0294(5) Uani 1 1 d D . . . .
H1 H 0.597(4) 0.0454(16) 1.087(3) 0.044 Uiso 1 1 d DR . . . .
O2 O 0.9564(2) 0.19453(16) 0.86432(15) 0.0232(4) Uani 1 1 d D . . . .
H2 H 1.030(2) 0.157(2) 0.866(3) 0.035 Uiso 1 1 d DR . . . .
C27 C 0.5644(3) 0.2223(2) 0.6994(2) 0.0305(6) Uani 1 1 d D . . . .
H27A H 0.5039 0.2877 0.6930 0.046 Uiso 0.800(4) 1 d R . P A 1
H27B H 0.6411 0.2166 0.6317 0.046 Uiso 0.800(4) 1 d R . P A 1
H27C H 0.6038 0.2246 0.7612 0.046 Uiso 0.800(4) 1 d R . P A 1
H27D H 0.6496 0.2644 0.6723 0.046 Uiso 0.200(4) 1 d R . P A 2
H27E H 0.4885 0.2563 0.6692 0.046 Uiso 0.200(4) 1 d R . P A 2
H27F H 0.5335 0.2196 0.7791 0.046 Uiso 0.200(4) 1 d R . P A 2
O3 O 0.4809(3) 0.1332(2) 0.7181(2) 0.0396(8) Uani 0.800(4) 1 d D . P A 1
H3A H 0.4251 0.1419 0.7799 0.059 Uiso 0.800(4) 1 d R . P A 1
O3' O 0.5987(13) 0.1141(7) 0.6653(9) 0.0396(8) Uani 0.200(4) 1 d D . P A 2
H3' H 0.6877 0.1025 0.6473 0.059 Uiso 0.200(4) 1 d R . P A 2

loop_
_atom_site_aniso_label
_atom_site_aniso_U_11
_atom_site_aniso_U_22
_atom_site_aniso_U_33
_atom_site_aniso_U_23
_atom_site_aniso_U_13
_atom_site_aniso_U_12
Cr1 0.0091(2) 0.01035(19) 0.00984(18) -0.00090(13) 0.00028(14) -0.00057(13)
C1 0.0187(12) 0.0133(11) 0.0121(10) -0.0010(8) -0.0018(9) -0.0009(9)
C2 0.0087(10) 0.0157(11) 0.0124(10) -0.0001(8) -0.0007(8) -0.0014(8)
C3 0.0087(10) 0.0130(11) 0.0140(10) 0.0012(8) -0.0005(8) -0.0015(8)
C4 0.0144(11) 0.0144(11) 0.0179(11) -0.0015(9) -0.0030(9) 0.0004(9)
C5 0.0169(12) 0.0140(11) 0.0264(13) 0.0000(9) -0.0049(10) -0.0006(9)
C6 0.0174(12) 0.0172(12) 0.0260(13) 0.0087(10) -0.0069(10) -0.0018(9)
C7 0.0188(13) 0.0237(13) 0.0161(11) 0.0041(9) -0.0050(10) -0.0019(10)
C8 0.0104(11) 0.0173(11) 0.0166(11) -0.0007(9) 0.0000(9) -0.0012(9)
C9 0.0114(11) 0.0124(10) 0.0182(11) -0.0032(8) -0.0001(9) 0.0020(8)
C10 0.0109(11) 0.0140(11) 0.0126(10) 0.0000(8) -0.0003(8) 0.0001(8)
C11 0.0110(11) 0.0142(11) 0.0141(10) 0.0023(8) -0.0029(8) -0.0026(8)
C12 0.0123(11) 0.0144(11) 0.0163(10) 0.0009(8) -0.0026(9) -0.0019(8)
C13 0.0176(12) 0.0149(11) 0.0227(12) 0.0010(9) -0.0049(10) -0.0046(9)
C14 0.0146(12) 0.0228(13) 0.0249(13) 0.0009(10) -0.0039(10) -0.0075(10)
C15 0.0126(12) 0.0228(13) 0.0216(12) 0.0002(10) -0.0016(9) -0.0026(9)
C16 0.0116(11) 0.0178(11) 0.0139(10) -0.0006(8) -0.0024(9) 0.0007(9)
C17 0.0125(11) 0.0126(11) 0.0153(10) -0.0018(8) 0.0004(9) -0.0016(8)
C18 0.0144(11) 0.0147(11) 0.0117(10) -0.0008(8) -0.0017(8) -0.0022(8)
C19 0.0094(11) 0.0156(11) 0.0121(10) 0.0003(8) -0.0018(8) 0.0000(8)
C20 0.0148(12) 0.0175(11) 0.0140(10) -0.0019(9) -0.0018(9) 0.0015(9)
C21 0.0144(12) 0.0252(13) 0.0143(11) -0.0023(9) -0.0003(9) 0.0032(10)
C22 0.0114(11) 0.0304(14) 0.0127(10) 0.0002(9) -0.0006(9) -0.0004(10)
C23 0.0115(11) 0.0231(12) 0.0126(10) 0.0032(9) -0.0017(9) -0.0052(9)
C24 0.0135(11) 0.0171(11) 0.0104(10) 0.0004(8) -0.0017(8) -0.0023(9)
C25 0.0196(14) 0.0376(16) 0.0262(14) -0.0016(12) -0.0011(11) -0.0007(12)
C26 0.0344(17) 0.0327(16) 0.0209(13) -0.0041(11) -0.0057(12) 0.0010(12)
Cl1 0.0183(3) 0.0143(3) 0.0143(3) -0.0047(2) -0.0008(2) 0.0001(2)
Cl2 0.0161(3) 0.0162(3) 0.0148(3) 0.0013(2) -0.0031(2) -0.0013(2)
Cl3 0.0148(3) 0.0168(3) 0.0197(3) -0.0019(2) -0.0005(2) 0.0011(2)
N1 0.0106(9) 0.0112(9) 0.0109(8) -0.0008(7) 0.0010(7) -0.0013(7)
N2 0.0116(9) 0.0121(9) 0.0135(9) -0.0015(7) -0.0020(7) -0.0005(7)
N3 0.0155(10) 0.0165(10) 0.0125(9) -0.0010(7) -0.0027(8) -0.0005(8)
N4 0.0101(9) 0.0122(9) 0.0133(9) -0.0016(7) -0.0009(7) -0.0006(7)
N5 0.0096(9) 0.0168(10) 0.0153(9) -0.0022(7) 0.0009(7) 0.0006(7)
N6 0.0119(10) 0.0117(9) 0.0129(9) -0.0008(7) 0.0000(7) -0.0009(7)
N7 0.0144(10) 0.0137(9) 0.0140(9) -0.0009(7) -0.0006(8) -0.0042(7)
O1 0.0231(10) 0.0293(11) 0.0272(10) 0.0007(8) 0.0023(8) 0.0125(8)
O2 0.0170(9) 0.0334(11) 0.0173(9) -0.0048(8) -0.0023(7) 0.0050(8)
C27 0.0318(16) 0.0318(15) 0.0266(14) -0.0069(12) -0.0024(12) -0.0084(12)
O3 0.0453(17) 0.0343(14) 0.0292(13) -0.0158(11) 0.0174(11) -0.0268(13)
O3' 0.0453(17) 0.0343(14) 0.0292(13) -0.0158(11) 0.0174(11) -0.0268(13)

loop_
_atom_type_symbol
_atom_type_description
_atom_type_scat_dispersion_real
_atom_type_scat_dispersion_imag
_atom_type_scat_source
C C 0.0033 0.0016 'International Tables Vol C Tables 4.2.6.8 and 6.1.1.4'
H H 0.0000 0.0000 'International Tables Vol C Tables 4.2.6.8 and 6.1.1.4'
Cl Cl 0.1484 0.1585 'International Tables Vol C Tables 4.2.6.8 and 6.1.1.4'
Cr Cr 0.3209 0.6236 'International Tables Vol C Tables 4.2.6.8 and 6.1.1.4'
N N 0.0061 0.0033 'International Tables Vol C Tables 4.2.6.8 and 6.1.1.4'
O O 0.0106 0.0060 'International Tables Vol C Tables 4.2.6.8 and 6.1.1.4'

loop_
_geom_angle_atom_site_label_1
_geom_angle_atom_site_label_2
_geom_angle_atom_site_label_3
_geom_angle
_geom_angle_site_symmetry_1
_geom_angle_site_symmetry_3
Cl1 Cr1 Cl2 92.41(3) . .
N1 Cr1 Cl1 178.29(5) . .
N1 Cr1 Cl2 89.29(5) . .
N2 Cr1 Cl1 96.40(6) . .
N2 Cr1 Cl2 171.17(6) . .
N2 Cr1 N1 81.90(7) . .
N4 Cr1 Cl1 100.60(6) . .
N4 Cr1 Cl2 92.39(6) . .
N4 Cr1 N1 79.23(7) . .
N4 Cr1 N2 86.58(8) . .
N6 Cr1 Cl1 101.19(6) . .
N6 Cr1 Cl2 88.91(6) . .
N6 Cr1 N1 78.92(7) . .
N6 Cr1 N2 88.81(8) . .
N6 Cr1 N4 158.09(8) . .
H1A C1 H1B 108.1 . .
C2 C1 H1A 109.5 . .
C2 C1 H1B 109.5 . .
C2 C1 N1 110.71(18) . .
N1 C1 H1A 109.5 . .
N1 C1 H1B 109.5 . .
N2 C2 C1 123.5(2) . .
N2 C2 N3 113.1(2) . .
N3 C2 C1 123.4(2) . .
C4 C3 C8 120.2(2) . .
C4 C3 N2 131.4(2) . .
N2 C3 C8 108.34(19) . .
C3 C4 H4 121.5 . .
C5 C4 C3 117.0(2) . .
C5 C4 H4 121.5 . .
C4 C5 H5 119.1 . .
C4 C5 C6 121.8(2) . .
C6 C5 H5 119.1 . .
C5 C6 H6 119.1 . .
C7 C6 C5 121.8(2) . .
C7 C6 H6 119.1 . .
C6 C7 H7 121.8 . .
C6 C7 C8 116.5(2) . .
C8 C7 H7 121.8 . .
C7 C8 C3 122.7(2) . .
C7 C8 N3 131.4(2) . .
N3 C8 C3 105.9(2) . .
H9A C9 H9B 108.7 . .
C10 C9 H9A 110.5 . .
C10 C9 H9B 110.5 . .
N1 C9 H9A 110.5 . .
N1 C9 H9B 110.5 . .
N1 C9 C10 106.28(18) . .
N4 C10 C9 119.8(2) . .
N4 C10 N5 112.1(2) . .
N5 C10 C9 128.1(2) . .
C12 C11 C16 121.0(2) . .
C12 C11 N4 130.9(2) . .
N4 C11 C16 108.1(2) . .
C11 C12 H12 121.6 . .
C13 C12 C11 116.8(2) . .
C13 C12 H12 121.6 . .
C12 C13 H13 119.0 . .
C12 C13 C14 122.1(2) . .
C14 C13 H13 119.0 . .
C13 C14 H14 119.3 . .
C15 C14 C13 121.4(2) . .
C15 C14 H14 119.3 . .
C14 C15 H15 121.8 . .
C16 C15 C14 116.4(2) . .
C16 C15 H15 121.8 . .
C15 C16 C11 122.3(2) . .
N5 C16 C11 106.2(2) . .
N5 C16 C15 131.5(2) . .
H17A C17 H17B 108.7 . .
C18 C17 H17A 110.5 . .
C18 C17 H17B 110.5 . .
C18 C17 N1 106.29(18) . .
N1 C17 H17A 110.5 . .
N1 C17 H17B 110.5 . .
N6 C18 C17 120.0(2) . .
N6 C18 N7 112.3(2) . .
N7 C18 C17 127.6(2) . .
C20 C19 C24 121.3(2) . .
C20 C19 N6 130.8(2) . .
N6 C19 C24 107.9(2) . .
C19 C20 H20 121.6 . .
C21 C20 C19 116.8(2) . .
C21 C20 H20 121.6 . .
C20 C21 H21 119.1 . .
C20 C21 C22 121.8(2) . .
C22 C21 H21 119.1 . .
C21 C22 H22 119.1 . .
C23 C22 C21 121.9(2) . .
C23 C22 H22 119.1 . .
C22 C23 H23 121.9 . .
C22 C23 C24 116.3(2) . .
C24 C23 H23 121.9 . .
C23 C24 C19 121.9(2) . .
N7 C24 C19 106.3(2) . .
N7 C24 C23 131.8(2) . .
H25A C25 H25B 109.5 . .
H25A C25 H25C 109.5 . .
H25B C25 H25C 109.5 . .
O1 C25 H25A 109.5 . .
O1 C25 H25B 109.5 . .
O1 C25 H25C 109.5 . .
H26A C26 H26B 109.5 . .
H26A C26 H26C 109.5 . .
H26B C26 H26C 109.5 . .
O2 C26 H26A 109.5 . .
O2 C26 H26B 109.5 . .
O2 C26 H26C 109.5 . .
C1 N1 Cr1 110.09(13) . .
C9 N1 Cr1 106.88(13) . .
C9 N1 C1 110.93(18) . .
C9 N1 C17 112.62(18) . .
C17 N1 Cr1 106.43(13) . .
C17 N1 C1 109.74(18) . .
C2 N2 Cr1 113.68(15) . .
C2 N2 C3 105.65(19) . .
C3 N2 Cr1 140.60(15) . .
C2 N3 C8 107.03(19) . .
C2 N3 H3 123(2) . .
C8 N3 H3 127(2) . .
C10 N4 Cr1 114.10(16) . .
C10 N4 C11 106.29(19) . .
C11 N4 Cr1 139.34(16) . .
C10 N5 C16 107.40(19) . .
C10 N5 H5A 128(2) . .
C16 N5 H5A 125(2) . .
C18 N6 Cr1 114.05(16) . .
C18 N6 C19 106.25(19) . .
C19 N6 Cr1 139.70(16) . .
C18 N7 C24 107.21(19) . .
C18 N7 H7A 130(2) . .
C24 N7 H7A 123(2) . .
C25 O1 H1 110(3) . .
C26 O2 H2 107(3) . .
H27A C27 H27B 109.7 . .
H27A C27 H27C 109.6 . .
H27B C27 H27C 110.6 . .
H27D C27 H27E 109.4 . .
H27D C27 H27F 109.0 . .
H27E C27 H27F 110.1 . .
O3 C27 H27A 108.6 . .
O3 C27 H27B 109.5 . .
O3 C27 H27C 108.8 . .
O3' C27 H27D 109.0 . .
O3' C27 H27E 109.6 . .
O3' C27 H27F 109.7 . .
C27 O3 H3A 102.3 . .
C27 O3' H3' 109.4 . .

loop_
_geom_bond_atom_site_label_1
_geom_bond_atom_site_label_2
_geom_bond_distance
_geom_bond_site_symmetry_2
Cr1 Cl1 2.2688(7) .
Cr1 Cl2 2.3344(7) .
Cr1 N1 2.1684(19) .
Cr1 N2 2.052(2) .
Cr1 N4 2.040(2) .
Cr1 N6 2.037(2) .
C1 H1A 0.9900 .
C1 H1B 0.9900 .
C1 C2 1.486(3) .
C1 N1 1.508(3) .
C2 N2 1.324(3) .
C2 N3 1.347(3) .
C3 C4 1.397(3) .
C3 C8 1.405(3) .
C3 N2 1.403(3) .
C4 H4 0.9500 .
C4 C5 1.386(3) .
C5 H5 0.9500 .
C5 C6 1.401(4) .
C6 H6 0.9500 .
C6 C7 1.378(4) .
C7 H7 0.9500 .
C7 C8 1.387(3) .
C8 N3 1.393(3) .
C9 H9A 0.9900 .
C9 H9B 0.9900 .
C9 C10 1.499(3) .
C9 N1 1.496(3) .
C10 N4 1.336(3) .
C10 N5 1.346(3) .
C11 C12 1.393(3) .
C11 C16 1.405(3) .
C11 N4 1.394(3) .
C12 H12 0.9500 .
C12 C13 1.389(3) .
C13 H13 0.9500 .
C13 C14 1.404(4) .
C14 H14 0.9500 .
C14 C15 1.392(4) .
C15 H15 0.9500 .
C15 C16 1.391(3) .
C16 N5 1.391(3) .
C17 H17A 0.9900 .
C17 H17B 0.9900 .
C17 C18 1.494(3) .
C17 N1 1.497(3) .
C18 N6 1.331(3) .
C18 N7 1.344(3) .
C19 C20 1.396(3) .
C19 C24 1.401(3) .
C19 N6 1.398(3) .
C20 H20 0.9500 .
C20 C21 1.382(3) .
C21 H21 0.9500 .
C21 C22 1.408(4) .
C22 H22 0.9500 .
C22 C23 1.382(4) .
C23 H23 0.9500 .
C23 C24 1.400(3) .
C24 N7 1.391(3) .
C25 H25A 0.9800 .
C25 H25B 0.9800 .
C25 H25C 0.9800 .
C25 O1 1.420(3) .
C26 H26A 0.9800 .
C26 H26B 0.9800 .
C26 H26C 0.9800 .
C26 O2 1.426(3) .
N3 H3 0.880(10) .
N5 H5A 0.873(10) .
N7 H7A 0.875(10) .
O1 H1 0.836(10) .
O2 H2 0.831(10) .
C27 H27A 0.9799 .
C27 H27B 0.9800 .
C27 H27C 0.9800 .
C27 H27D 0.9801 .
C27 H27E 0.9801 .
C27 H27F 0.9800 .
C27 O3 1.392(4) .
C27 O3' 1.445(8) .
O3 H3A 0.8390 .
O3' H3' 0.8401 .

loop_
_geom_hbond_atom_site_label_D
_geom_hbond_atom_site_label_H
_geom_hbond_atom_site_label_A
_geom_hbond_distance_DH
_geom_hbond_distance_HA
_geom_hbond_distance_DA
_geom_hbond_angle_DHA
_geom_hbond_site_symmetry_A
C1 H1A Cl3 0.99 2.59 3.578(2) 173.8 1_654
C4 H4 Cl1 0.95 2.71 3.443(3) 134.5 .
C17 H17A Cl3 0.99 2.75 3.690(2) 158.8 2_656
C22 H22 Cl2 0.95 2.75 3.524(3) 138.9 1_455
C25 H25C O2 0.98 2.55 3.531(4) 174.8 .
N3 H3 O2 0.880(10) 1.918(14) 2.768(3) 162(3) 1_554
N5 H5A O1 0.873(10) 1.913(17) 2.723(3) 154(3) 1_654
N7 H7A O3 0.875(10) 1.893(15) 2.728(3) 159(3) 2_656
N7 H7A O3' 0.875(10) 1.970(19) 2.786(10) 154(3) 2_656
O1 H1 Cl3 0.836(10) 2.292(16) 3.096(2) 162(4) 2_657
O2 H2 Cl3 0.831(10) 2.361(17) 3.146(2) 158(3) 1_655
O3 H3A Cl3 0.84 2.34 3.103(3) 151.5 .
O3' H3' Cl2 0.84 2.48 3.213(11) 145.6 .

loop_
_geom_torsion_atom_site_label_1
_geom_torsion_atom_site_label_2
_geom_torsion_atom_site_label_3
_geom_torsion_atom_site_label_4
_geom_torsion
_geom_torsion_site_symmetry_1
_geom_torsion_site_symmetry_2
_geom_torsion_site_symmetry_3
_geom_torsion_site_symmetry_4
C1 C2 N2 Cr1 0.7(3) . . . .
C1 C2 N2 C3 178.4(2) . . . .
C1 C2 N3 C8 -178.5(2) . . . .
C2 C1 N1 Cr1 3.7(2) . . . .
C2 C1 N1 C9 -114.4(2) . . . .
C2 C1 N1 C17 120.5(2) . . . .
C3 C4 C5 C6 0.6(4) . . . .
C3 C8 N3 C2 -0.8(3) . . . .
C4 C3 C8 C7 -0.3(4) . . . .
C4 C3 C8 N3 179.4(2) . . . .
C4 C3 N2 Cr1 -1.8(4) . . . .
C4 C3 N2 C2 -178.4(2) . . . .
C4 C5 C6 C7 -0.1(4) . . . .
C5 C6 C7 C8 -0.6(4) . . . .
C6 C7 C8 C3 0.8(4) . . . .
C6 C7 C8 N3 -178.9(3) . . . .
C7 C8 N3 C2 178.9(3) . . . .
C8 C3 C4 C5 -0.4(3) . . . .
C8 C3 N2 Cr1 177.78(18) . . . .
C8 C3 N2 C2 1.1(3) . . . .
C9 C10 N4 Cr1 -5.3(3) . . . .
C9 C10 N4 C11 179.6(2) . . . .
C9 C10 N5 C16 -179.3(2) . . . .
C10 C9 N1 Cr1 -38.32(19) . . . .
C10 C9 N1 C1 81.7(2) . . . .
C10 C9 N1 C17 -154.85(18) . . . .
C11 C12 C13 C14 1.0(4) . . . .
C11 C16 N5 C10 -0.4(3) . . . .
C12 C11 C16 C15 0.0(4) . . . .
C12 C11 C16 N5 -179.7(2) . . . .
C12 C11 N4 Cr1 6.7(4) . . . .
C12 C11 N4 C10 179.9(2) . . . .
C12 C13 C14 C15 -1.6(4) . . . .
C13 C14 C15 C16 1.2(4) . . . .
C14 C15 C16 C11 -0.5(4) . . . .
C14 C15 C16 N5 179.1(2) . . . .
C15 C16 N5 C10 180.0(3) . . . .
C16 C11 C12 C13 -0.2(3) . . . .
C16 C11 N4 Cr1 -173.49(18) . . . .
C16 C11 N4 C10 -0.3(3) . . . .
C17 C18 N6 Cr1 2.1(3) . . . .
C17 C18 N6 C19 -178.5(2) . . . .
C17 C18 N7 C24 177.8(2) . . . .
C18 C17 N1 Cr1 38.74(19) . . . .
C18 C17 N1 C1 -80.4(2) . . . .
C18 C17 N1 C9 155.53(18) . . . .
C19 C20 C21 C22 -0.9(4) . . . .
C19 C24 N7 C18 0.8(2) . . . .
C20 C19 C24 C23 -1.3(4) . . . .
C20 C19 C24 N7 178.9(2) . . . .
C20 C19 N6 Cr1 0.0(4) . . . .
C20 C19 N6 C18 -179.2(2) . . . .
C20 C21 C22 C23 0.4(4) . . . .
C21 C22 C23 C24 -0.3(3) . . . .
C22 C23 C24 C19 0.7(3) . . . .
C22 C23 C24 N7 -179.5(2) . . . .
C23 C24 N7 C18 -179.0(2) . . . .
C24 C19 C20 C21 1.3(3) . . . .
C24 C19 N6 Cr1 179.80(18) . . . .
C24 C19 N6 C18 0.7(3) . . . .
N1 C1 C2 N2 -3.1(3) . . . .
N1 C1 C2 N3 177.0(2) . . . .
N1 C9 C10 N4 30.7(3) . . . .
N1 C9 C10 N5 -149.8(2) . . . .
N1 C17 C18 N6 -29.1(3) . . . .
N1 C17 C18 N7 152.8(2) . . . .
N2 C2 N3 C8 1.6(3) . . . .
N2 C3 C4 C5 179.1(2) . . . .
N2 C3 C8 C7 -179.9(2) . . . .
N2 C3 C8 N3 -0.2(3) . . . .
N3 C2 N2 Cr1 -179.40(15) . . . .
N3 C2 N2 C3 -1.7(3) . . . .
N4 C10 N5 C16 0.2(3) . . . .
N4 C11 C12 C13 179.6(2) . . . .
N4 C11 C16 C15 -179.9(2) . . . .
N4 C11 C16 N5 0.4(3) . . . .
N5 C10 N4 Cr1 175.18(15) . . . .
N5 C10 N4 C11 0.0(3) . . . .
N6 C18 N7 C24 -0.4(3) . . . .
N6 C19 C20 C21 -178.9(2) . . . .
N6 C19 C24 C23 178.9(2) . . . .
N6 C19 C24 N7 -0.9(2) . . . .
N7 C18 N6 Cr1 -179.54(15) . . . .
N7 C18 N6 C19 -0.2(3) . . . .
